data_7017920
loop_
_publ_author_name
'Appel, Linus'
'Fiz, Raquel'
'Tyrra, Wieland'
'Mathur, Sanjay'

_publ_section_title
;
 New iso-propoxides, tert-butoxides and neo-pentoxides of niobium(v):
 Synthesis, structure, characterization and stabilization by
 trifluoroheteroarylalkenolates and pyridine ligands.
;
_journal_issue 7
_journal_name_full 'Dalton transactions (Cambridge, England : 2003)'
_journal_page_first 1981
_journal_page_last 1990
_journal_paper_doi 10.1039/c1dt11668a
_journal_volume 41
_journal_year 2012
_chemical_formula_moiety 'C20 H33 F3 N Nb O5'
_chemical_formula_sum 'C20 H33 F3 N Nb O5'
_chemical_formula_weight 517.38
_chemical_name_systematic
;
?
;
_space_group_IT_number 14
_symmetry_cell_setting monoclinic
_symmetry_space_group_name_Hall '-P 2ybc'
_symmetry_space_group_name_H-M 'P 1 21/c 1'
_atom_sites_solution_hydrogens geom
_atom_sites_solution_primary direct
_atom_sites_solution_secondary difmap
_audit_creation_method SHELXL-97
_cell_angle_alpha 90.00
_cell_angle_beta 116.248(9)
_cell_angle_gamma 90.00
_cell_formula_units_Z 4
_cell_length_a 8.2345(10)
_cell_length_b 18.8002(18)
_cell_length_c 17.923(2)
_cell_measurement_reflns_used 22848
_cell_measurement_temperature 170(2)
_cell_measurement_theta_max 54.04
_cell_measurement_theta_min 3.16
_cell_volume 2488.6(5)
_computing_cell_refinement 'X-Area (Stoe & Cie, 2001)'
_computing_data_collection 'X-Area (Stoe & Cie, 2001)'
_computing_data_reduction 'X-Area (Stoe & Cie, 2001)'
_computing_structure_refinement 'SHELXL-97 (Sheldrick, 1997)'
_computing_structure_solution 'SIR-97 (Altomare et al., 1997)'
_diffrn_ambient_temperature 170(2)
_diffrn_detector_area_resol_mean 'not measured'
_diffrn_measured_fraction_theta_full 0.986
_diffrn_measured_fraction_theta_max 0.986
_diffrn_measurement_device_type 'IPDS II (Stoe & Cie)'
_diffrn_measurement_method '\w and \f scans'
_diffrn_radiation_monochromator graphite
_diffrn_radiation_source 'fine-focus sealed tube'
_diffrn_radiation_type MoK\a
_diffrn_radiation_wavelength 0.71073
_diffrn_reflns_av_R_equivalents 0.0513
_diffrn_reflns_av_sigmaI/netI 0.0844
_diffrn_reflns_limit_h_max 10
_diffrn_reflns_limit_h_min -10
_diffrn_reflns_limit_k_max 24
_diffrn_reflns_limit_k_min -24
_diffrn_reflns_limit_l_max 23
_diffrn_reflns_limit_l_min -9
_diffrn_reflns_number 10813
_diffrn_reflns_theta_full 27.34
_diffrn_reflns_theta_max 27.34
_diffrn_reflns_theta_min 1.67
_diffrn_standards_decay_% 'not measured'
_diffrn_standards_interval_count 'not measured'
_diffrn_standards_interval_time 'not measured'
_diffrn_standards_number 'not measured'
_exptl_absorpt_coefficient_mu 0.533
_exptl_absorpt_correction_type none
_exptl_crystal_colour colorless
_exptl_crystal_density_diffrn 1.381
_exptl_crystal_density_method 'not measured'
_exptl_crystal_description cylinder
_exptl_crystal_F_000 1072
_exptl_crystal_size_max 0.45
_exptl_crystal_size_mid 0.40
_exptl_crystal_size_min 0.35
_exptl_crystal_size_rad 0.10
_refine_diff_density_max 1.271
_refine_diff_density_min -0.657
_refine_diff_density_rms 0.125
_refine_ls_extinction_coef 0.0073(8)
_refine_ls_extinction_expression Fc^*^=kFc[1+0.001xFc^2^\l^3^/sin(2\q)]^-1/4^
_refine_ls_extinction_method SHELXL
_refine_ls_goodness_of_fit_ref 0.864
_refine_ls_hydrogen_treatment constr
_refine_ls_matrix_type full
_refine_ls_number_parameters 272
_refine_ls_number_reflns 5551
_refine_ls_number_restraints 0
_refine_ls_restrained_S_all 0.864
_refine_ls_R_factor_all 0.0871
_refine_ls_R_factor_gt 0.0561
_refine_ls_shift/su_max 0.000
_refine_ls_shift/su_mean 0.000
_refine_ls_structure_factor_coef Fsqd
_refine_ls_weighting_details 'calc w=1/[\s^2^(Fo^2^)+(0.0904P)^2^+0.0000P] where P=(Fo^2^+2Fc^2^)/3'
_refine_ls_weighting_scheme calc
_refine_ls_wR_factor_gt 0.1407
_refine_ls_wR_factor_ref 0.1512
_reflns_number_gt 3211
_reflns_number_total 5551
_reflns_threshold_expression >2sigma(I)
_cod_data_source_file c1dt11668a.txt
_cod_data_source_block 003
_cod_original_sg_symbol_H-M 'P 21/c'
_cod_database_code 7017920

loop_
_symmetry_equiv_pos_as_xyz
'x, y, z'
'-x, y+1/2, -z+1/2'
'-x, -y, -z'
'x, -y-1/2, z-1/2'

loop_
_atom_site_label
_atom_site_type_symbol
_atom_site_fract_x
_atom_site_fract_y
_atom_site_fract_z
_atom_site_U_iso_or_equiv
_atom_site_adp_type
_atom_site_occupancy
_atom_site_symmetry_multiplicity
_atom_site_calc_flag
_atom_site_refinement_flags
Nb1 Nb 0.61659(6) 0.12088(2) 0.26271(3) 0.04369(16) Uani 1 1 d .
F1 F 1.0310(6) 0.29615(19) 0.3941(2) 0.1026(14) Uani 1 1 d .
F2 F 1.0919(6) 0.2298(2) 0.4989(2) 0.1041(15) Uani 1 1 d .
F3 F 1.2788(7) 0.2399(3) 0.4467(3) 0.1346(19) Uani 1 1 d .
O1 O 0.4483(5) 0.06223(17) 0.1775(2) 0.0529(8) Uani 1 1 d .
O2 O 0.6665(5) 0.17483(17) 0.1867(2) 0.0529(8) Uani 1 1 d .
O3 O 0.4615(5) 0.18870(18) 0.2740(2) 0.0562(8) Uani 1 1 d .
O4 O 0.8423(5) 0.16808(18) 0.3564(2) 0.0595(9) Uani 1 1 d .
O5 O 0.6265(4) 0.05708(17) 0.3461(2) 0.0495(8) Uani 1 1 d .
N1 N 0.8564(6) 0.0489(2) 0.2638(2) 0.0485(9) Uani 1 1 d .
C1 C 0.8032(8) -0.0136(3) 0.2241(3) 0.0583(13) Uani 1 1 d .
H1 H 0.6834 -0.0274 0.2063 0.070 Uiso 1 1 calc R
C2 C 0.9174(10) -0.0584(3) 0.2082(4) 0.0730(17) Uani 1 1 d .
H2 H 0.8751 -0.1013 0.1805 0.088 Uiso 1 1 calc R
C3 C 1.0945(10) -0.0382(3) 0.2342(4) 0.0787(19) Uani 1 1 d .
H3 H 1.1735 -0.0667 0.2230 0.094 Uiso 1 1 calc R
C4 C 1.1525(8) 0.0237(3) 0.2763(4) 0.0704(17) Uani 1 1 d .
H4 H 1.2724 0.0376 0.2945 0.084 Uiso 1 1 calc R
C5 C 1.0329(7) 0.0675(3) 0.2928(3) 0.0548(12) Uani 1 1 d .
C6 C 1.1020(7) 0.1308(3) 0.3427(3) 0.0617(14) Uani 1 1 d .
H6 H 1.2216 0.1430 0.3570 0.074 Uiso 1 1 calc R
C7 C 1.0102(8) 0.1736(3) 0.3703(3) 0.0566(13) Uani 1 1 d .
C8 C 1.1044(10) 0.2340(4) 0.4275(4) 0.0791(19) Uani 1 1 d .
C9 C 0.7763(8) 0.2055(3) 0.1515(3) 0.0534(12) Uani 1 1 d .
H9 H 0.9035 0.1939 0.1871 0.064 Uiso 1 1 calc R
C10 C 0.7231(10) 0.1751(5) 0.0677(4) 0.094(2) Uani 1 1 d .
H10A H 0.7403 0.1244 0.0721 0.142 Uiso 1 1 calc R
H10B H 0.7966 0.1955 0.0440 0.142 Uiso 1 1 calc R
H10C H 0.5981 0.1855 0.0327 0.142 Uiso 1 1 calc R
C11 C 0.7526(12) 0.2859(3) 0.1492(6) 0.101(3) Uani 1 1 d .
H11A H 0.7884 0.3033 0.2046 0.151 Uiso 1 1 calc R
H11B H 0.6279 0.2976 0.1150 0.151 Uiso 1 1 calc R
H11C H 0.8266 0.3074 0.1264 0.151 Uiso 1 1 calc R
C12 C 0.4267(10) 0.2638(3) 0.2502(5) 0.082(2) Uani 1 1 d .
H12 H 0.4685 0.2732 0.2078 0.099 Uiso 1 1 calc R
C13 C 0.5363(12) 0.3080(4) 0.3241(6) 0.121(3) Uani 1 1 d .
H13A H 0.6621 0.2963 0.3440 0.181 Uiso 1 1 calc R
H13B H 0.4995 0.2989 0.3671 0.181 Uiso 1 1 calc R
H13C H 0.5182 0.3574 0.3091 0.181 Uiso 1 1 calc R
C14 C 0.2311(10) 0.2777(4) 0.2132(5) 0.090(2) Uani 1 1 d .
H14A H 0.1703 0.2472 0.1659 0.134 Uiso 1 1 calc R
H14B H 0.2084 0.3265 0.1959 0.134 Uiso 1 1 calc R
H14C H 0.1869 0.2684 0.2536 0.134 Uiso 1 1 calc R
C15 C 0.3395(9) 0.0678(3) 0.0895(3) 0.0710(17) Uani 1 1 d .
H15 H 0.3930 0.1032 0.0668 0.085 Uiso 1 1 calc R
C16 C 0.1513(12) 0.0925(4) 0.0746(5) 0.114(3) Uani 1 1 d .
H16A H 0.1601 0.1378 0.1009 0.172 Uiso 1 1 calc R
H16B H 0.0993 0.0583 0.0976 0.172 Uiso 1 1 calc R
H16C H 0.0758 0.0969 0.0159 0.172 Uiso 1 1 calc R
C17 C 0.3303(13) -0.0004(6) 0.0495(5) 0.145(4) Uani 1 1 d .
H17A H 0.4500 -0.0150 0.0596 0.217 Uiso 1 1 calc R
H17B H 0.2562 0.0040 -0.0093 0.217 Uiso 1 1 calc R
H17C H 0.2786 -0.0353 0.0718 0.217 Uiso 1 1 calc R
C18 C 0.7414(8) 0.0252(3) 0.4233(3) 0.0622(14) Uani 1 1 d .
H18 H 0.8660 0.0264 0.4298 0.075 Uiso 1 1 calc R
C19 C 0.6866(12) -0.0509(4) 0.4230(5) 0.103(3) Uani 1 1 d .
H19A H 0.6942 -0.0756 0.3778 0.154 Uiso 1 1 calc R
H19B H 0.5644 -0.0528 0.4163 0.154 Uiso 1 1 calc R
H19C H 0.7660 -0.0730 0.4746 0.154 Uiso 1 1 calc R
C20 C 0.7334(14) 0.0666(4) 0.4922(4) 0.111(3) Uani 1 1 d .
H20A H 0.7679 0.1150 0.4895 0.166 Uiso 1 1 calc R
H20B H 0.8150 0.0462 0.5445 0.166 Uiso 1 1 calc R
H20C H 0.6123 0.0655 0.4870 0.166 Uiso 1 1 calc R

loop_
_atom_site_aniso_label
_atom_site_aniso_U_11
_atom_site_aniso_U_22
_atom_site_aniso_U_33
_atom_site_aniso_U_23
_atom_site_aniso_U_13
_atom_site_aniso_U_12
Nb1 0.0481(3) 0.0406(2) 0.0445(2) 0.00144(19) 0.02233(17) -0.0012(2)
F1 0.138(4) 0.061(2) 0.080(2) 0.0002(18) 0.022(2) -0.032(2)
F2 0.151(4) 0.092(3) 0.0498(19) -0.0109(18) 0.027(2) -0.041(3)
F3 0.091(3) 0.152(4) 0.133(4) -0.043(3) 0.024(3) -0.058(3)
O1 0.058(2) 0.0489(18) 0.0512(18) 0.0022(15) 0.0241(16) -0.0043(16)
O2 0.066(2) 0.0420(16) 0.0526(18) 0.0069(14) 0.0283(17) 0.0023(16)
O3 0.051(2) 0.0550(19) 0.066(2) -0.0021(17) 0.0295(17) 0.0040(17)
O4 0.066(2) 0.056(2) 0.057(2) -0.0054(16) 0.0276(18) -0.0123(18)
O5 0.0426(18) 0.0552(19) 0.0543(19) 0.0024(15) 0.0248(15) -0.0016(15)
N1 0.055(3) 0.043(2) 0.051(2) 0.0114(17) 0.0276(19) 0.0050(18)
C1 0.069(3) 0.044(3) 0.070(3) 0.001(2) 0.039(3) 0.002(2)
C2 0.098(5) 0.048(3) 0.094(4) 0.007(3) 0.062(4) 0.013(3)
C3 0.091(5) 0.068(4) 0.105(5) 0.030(3) 0.068(4) 0.029(4)
C4 0.063(4) 0.071(4) 0.093(4) 0.028(3) 0.049(4) 0.011(3)
C5 0.052(3) 0.056(3) 0.061(3) 0.022(2) 0.030(2) 0.005(2)
C6 0.043(3) 0.072(4) 0.061(3) 0.014(3) 0.015(2) -0.011(3)
C7 0.054(3) 0.066(3) 0.042(3) 0.010(2) 0.015(2) -0.011(3)
C8 0.084(5) 0.083(4) 0.054(3) 0.002(3) 0.015(3) -0.026(4)
C9 0.062(3) 0.055(3) 0.045(3) 0.012(2) 0.025(2) 0.002(2)
C10 0.090(5) 0.142(7) 0.068(4) -0.020(4) 0.050(4) -0.011(5)
C11 0.131(7) 0.056(4) 0.151(7) 0.024(4) 0.094(6) 0.000(4)
C12 0.086(5) 0.053(3) 0.114(5) -0.013(3) 0.050(4) 0.010(3)
C13 0.107(6) 0.076(5) 0.143(7) -0.049(5) 0.022(6) 0.003(4)
C14 0.092(5) 0.063(4) 0.104(5) 0.005(4) 0.034(4) 0.016(4)
C15 0.074(4) 0.079(4) 0.046(3) 0.003(3) 0.014(3) -0.029(3)
C16 0.119(7) 0.105(6) 0.071(5) 0.000(4) -0.002(4) 0.035(5)
C17 0.115(7) 0.187(10) 0.078(5) -0.062(6) -0.007(5) 0.052(7)
C18 0.068(4) 0.071(3) 0.049(3) 0.018(2) 0.027(3) 0.010(3)
C19 0.141(7) 0.076(5) 0.080(5) 0.028(4) 0.039(5) 0.009(4)
C20 0.175(9) 0.108(6) 0.058(4) 0.003(4) 0.060(5) 0.006(6)

loop_
_atom_type_symbol
_atom_type_description
_atom_type_scat_dispersion_real
_atom_type_scat_dispersion_imag
_atom_type_scat_source
C C 0.0033 0.0016 'International Tables Vol C Tables 4.2.6.8 and 6.1.1.4'
F F 0.0171 0.0103 'International Tables Vol C Tables 4.2.6.8 and 6.1.1.4'
N N 0.0061 0.0033 'International Tables Vol C Tables 4.2.6.8 and 6.1.1.4'
Nb Nb -2.0727 0.6215 'International Tables Vol C Tables 4.2.6.8 and 6.1.1.4'
O O 0.0106 0.0060 'International Tables Vol C Tables 4.2.6.8 and 6.1.1.4'
H H 0.0000 0.0000 'International Tables Vol C Tables 4.2.6.8 and 6.1.1.4'

loop_
_geom_angle_atom_site_label_1
_geom_angle_atom_site_label_2
_geom_angle_atom_site_label_3
_geom_angle
O3 Nb1 O2 95.06(15)
O3 Nb1 O5 98.03(15)
O2 Nb1 O5 165.18(14)
O3 Nb1 O1 101.07(16)
O2 Nb1 O1 92.65(14)
O5 Nb1 O1 91.62(14)
O3 Nb1 O4 91.77(15)
O2 Nb1 O4 87.20(14)
O5 Nb1 O4 85.50(14)
O1 Nb1 O4 167.12(15)
O3 Nb1 N1 169.64(15)
O2 Nb1 N1 82.34(14)
O5 Nb1 N1 83.55(13)
O1 Nb1 N1 89.09(15)
O4 Nb1 N1 78.12(15)
C15 O1 Nb1 136.3(3)
C9 O2 Nb1 156.5(3)
C12 O3 Nb1 132.7(4)
C7 O4 Nb1 133.4(3)
C18 O5 Nb1 144.8(3)
C1 N1 C5 118.1(5)
C1 N1 Nb1 114.6(4)
C5 N1 Nb1 126.9(3)
N1 C1 C2 123.4(6)
N1 C1 H1 118.3
C2 C1 H1 118.3
C3 C2 C1 118.6(6)
C3 C2 H2 120.7
C1 C2 H2 120.7
C4 C3 C2 119.1(6)
C4 C3 H3 120.5
C2 C3 H3 120.5
C3 C4 C5 120.7(6)
C3 C4 H4 119.6
C5 C4 H4 119.6
N1 C5 C4 120.0(5)
N1 C5 C6 120.7(5)
C4 C5 C6 119.3(5)
C7 C6 C5 126.3(5)
C7 C6 H6 116.9
C5 C6 H6 116.9
O4 C7 C6 127.5(5)
O4 C7 C8 112.2(6)
C6 C7 C8 120.2(6)
F3 C8 F2 107.0(5)
F3 C8 F1 105.5(6)
F2 C8 F1 105.8(6)
F3 C8 C7 114.5(6)
F2 C8 C7 112.2(5)
F1 C8 C7 111.3(5)
O2 C9 C10 109.3(5)
O2 C9 C11 108.3(5)
C10 C9 C11 112.3(6)
O2 C9 H9 109.0
C10 C9 H9 109.0
C11 C9 H9 109.0
C9 C10 H10A 109.5
C9 C10 H10B 109.5
H10A C10 H10B 109.5
C9 C10 H10C 109.5
H10A C10 H10C 109.5
H10B C10 H10C 109.5
C9 C11 H11A 109.5
C9 C11 H11B 109.5
H11A C11 H11B 109.5
C9 C11 H11C 109.5
H11A C11 H11C 109.5
H11B C11 H11C 109.5
O3 C12 C14 109.6(6)
O3 C12 C13 108.4(6)
C14 C12 C13 114.6(6)
O3 C12 H12 108.0
C14 C12 H12 108.0
C13 C12 H12 108.0
C12 C13 H13A 109.5
C12 C13 H13B 109.5
H13A C13 H13B 109.5
C12 C13 H13C 109.5
H13A C13 H13C 109.5
H13B C13 H13C 109.5
C12 C14 H14A 109.5
C12 C14 H14B 109.5
H14A C14 H14B 109.5
C12 C14 H14C 109.5
H14A C14 H14C 109.5
H14B C14 H14C 109.5
O1 C15 C17 110.4(6)
O1 C15 C16 107.9(5)
C17 C15 C16 110.8(6)
O1 C15 H15 109.2
C17 C15 H15 109.2
C16 C15 H15 109.2
C15 C16 H16A 109.5
C15 C16 H16B 109.5
H16A C16 H16B 109.5
C15 C16 H16C 109.5
H16A C16 H16C 109.5
H16B C16 H16C 109.5
C15 C17 H17A 109.5
C15 C17 H17B 109.5
H17A C17 H17B 109.5
C15 C17 H17C 109.5
H17A C17 H17C 109.5
H17B C17 H17C 109.5
O5 C18 C20 109.5(5)
O5 C18 C19 109.2(5)
C20 C18 C19 112.3(6)
O5 C18 H18 108.6
C20 C18 H18 108.6
C19 C18 H18 108.6
C18 C19 H19A 109.5
C18 C19 H19B 109.5
H19A C19 H19B 109.5
C18 C19 H19C 109.5
H19A C19 H19C 109.5
H19B C19 H19C 109.5
C18 C20 H20A 109.5
C18 C20 H20B 109.5
H20A C20 H20B 109.5
C18 C20 H20C 109.5
H20A C20 H20C 109.5
H20B C20 H20C 109.5

loop_
_geom_bond_atom_site_label_1
_geom_bond_atom_site_label_2
_geom_bond_distance
Nb1 O3 1.878(3)
Nb1 O2 1.883(3)
Nb1 O5 1.889(3)
Nb1 O1 1.897(3)
Nb1 O4 2.074(4)
Nb1 N1 2.387(4)
F1 C8 1.330(8)
F2 C8 1.330(7)
F3 C8 1.325(8)
O1 C15 1.433(6)
O2 C9 1.433(6)
O3 C12 1.466(7)
O4 C7 1.297(6)
O5 C18 1.419(6)
N1 C1 1.343(6)
N1 C5 1.355(6)
C1 C2 1.382(8)
C1 H1 0.9300
C2 C3 1.373(9)
C2 H2 0.9300
C3 C4 1.355(9)
C3 H3 0.9300
C4 C5 1.411(8)
C4 H4 0.9300
C5 C6 1.446(8)
C6 C7 1.339(8)
C6 H6 0.9300
C7 C8 1.496(8)
C9 C10 1.481(8)
C9 C11 1.522(8)
C9 H9 0.9800
C10 H10A 0.9600
C10 H10B 0.9600
C10 H10C 0.9600
C11 H11A 0.9600
C11 H11B 0.9600
C11 H11C 0.9600
C12 C14 1.469(9)
C12 C13 1.484(9)
C12 H12 0.9800
C13 H13A 0.9600
C13 H13B 0.9600
C13 H13C 0.9600
C14 H14A 0.9600
C14 H14B 0.9600
C14 H14C 0.9600
C15 C17 1.455(10)
C15 C16 1.524(11)
C15 H15 0.9800
C16 H16A 0.9600
C16 H16B 0.9600
C16 H16C 0.9600
C17 H17A 0.9600
C17 H17B 0.9600
C17 H17C 0.9600
C18 C20 1.485(9)
C18 C19 1.500(9)
C18 H18 0.9800
C19 H19A 0.9600
C19 H19B 0.9600
C19 H19C 0.9600
C20 H20A 0.9600
C20 H20B 0.9600
C20 H20C 0.9600

loop_
_geom_torsion_atom_site_label_1
_geom_torsion_atom_site_label_2
_geom_torsion_atom_site_label_3
_geom_torsion_atom_site_label_4
_geom_torsion
O3 Nb1 O1 C15 73.4(5)
O2 Nb1 O1 C15 -22.3(5)
O5 Nb1 O1 C15 171.9(5)
O4 Nb1 O1 C15 -111.4(7)
N1 Nb1 O1 C15 -104.6(5)
O3 Nb1 O2 C9 135.9(7)
O5 Nb1 O2 C9 -16.1(11)
O1 Nb1 O2 C9 -122.7(8)
O4 Nb1 O2 C9 44.4(7)
N1 Nb1 O2 C9 -34.0(7)
O2 Nb1 O3 C12 -13.8(5)
O5 Nb1 O3 C12 159.3(5)
O1 Nb1 O3 C12 -107.5(5)
O4 Nb1 O3 C12 73.6(5)
N1 Nb1 O3 C12 61.1(10)
O3 Nb1 O4 C7 -148.9(5)
O2 Nb1 O4 C7 -53.9(4)
O5 Nb1 O4 C7 113.2(5)
O1 Nb1 O4 C7 35.7(9)
N1 Nb1 O4 C7 28.8(4)
O3 Nb1 O5 C18 -117.0(6)
O2 Nb1 O5 C18 34.9(9)
O1 Nb1 O5 C18 141.6(6)
O4 Nb1 O5 C18 -25.8(6)
N1 Nb1 O5 C18 52.7(6)
O3 Nb1 N1 C1 176.6(7)
O2 Nb1 N1 C1 -107.3(3)
O5 Nb1 N1 C1 77.2(3)
O1 Nb1 N1 C1 -14.5(3)
O4 Nb1 N1 C1 163.9(3)
O3 Nb1 N1 C5 -9.9(10)
O2 Nb1 N1 C5 66.1(4)
O5 Nb1 N1 C5 -109.3(4)
O1 Nb1 N1 C5 158.9(4)
O4 Nb1 N1 C5 -22.6(4)
C5 N1 C1 C2 -3.0(7)
Nb1 N1 C1 C2 171.1(4)
N1 C1 C2 C3 0.0(9)
C1 C2 C3 C4 1.7(9)
C2 C3 C4 C5 -0.5(9)
C1 N1 C5 C4 4.1(7)
Nb1 N1 C5 C4 -169.1(3)
C1 N1 C5 C6 -174.2(4)
Nb1 N1 C5 C6 12.5(6)
C3 C4 C5 N1 -2.5(8)
C3 C4 C5 C6 175.9(5)
N1 C5 C6 C7 5.2(8)
C4 C5 C6 C7 -173.2(5)
Nb1 O4 C7 C6 -24.4(8)
Nb1 O4 C7 C8 158.9(4)
C5 C6 C7 O4 -1.7(9)
C5 C6 C7 C8 174.7(5)
O4 C7 C8 F3 177.0(5)
C6 C7 C8 F3 0.1(8)
O4 C7 C8 F2 54.9(7)
C6 C7 C8 F2 -122.1(6)
O4 C7 C8 F1 -63.4(7)
C6 C7 C8 F1 119.6(6)
Nb1 O2 C9 C10 115.3(8)
Nb1 O2 C9 C11 -122.1(8)
Nb1 O3 C12 C14 137.0(5)
Nb1 O3 C12 C13 -97.2(7)
Nb1 O1 C15 C17 143.1(6)
Nb1 O1 C15 C16 -95.8(6)
Nb1 O5 C18 C20 95.2(7)
Nb1 O5 C18 C19 -141.4(5)
